data_7227620
loop_
_publ_author_name
'Ding, Bin'
'Wu, Jie'
'Wu, Xiang Xia'
'Huo, Jian Zhong'
'Zhu, Zhao Zhou'
'Liu, Yuan Yuan'
'Shi, Fang Xue'

_publ_section_title
;
 Syntheses, structural diversities and characterization of a series of
 coordination polymers with two isomeric oxadiazol-pyridine ligands
;
_journal_issue 16
_journal_name_full 'RSC Adv.'
_journal_page_first 9704
_journal_paper_doi 10.1039/C6RA28153B
_journal_volume 7
_journal_year 2017
_chemical_formula_sum 'C18 H14 Cd N8 O2 S2'
_chemical_formula_weight 550.89
_chemical_name_systematic
; 
 ? 
;
_space_group_IT_number 14
_symmetry_cell_setting monoclinic
_symmetry_space_group_name_Hall '-P 2ybc'
_symmetry_space_group_name_H-M 'P 1 21/c 1'
_atom_sites_solution_hydrogens geom
_atom_sites_solution_primary direct
_atom_sites_solution_secondary difmap
_audit_creation_method SHELXL-97
_audit_update_record
;
2016-06-20 deposited with the CCDC.
2017-01-29 downloaded from the CCDC.
;
_cell_angle_alpha 90.00
_cell_angle_beta 102.733(3)
_cell_angle_gamma 90.00
_cell_formula_units_Z 2
_cell_length_a 14.0427(13)
_cell_length_b 10.0230(10)
_cell_length_c 7.5702(7)
_cell_measurement_reflns_used 9896
_cell_measurement_temperature 298(2)
_cell_measurement_theta_max 27.453
_cell_measurement_theta_min 3.408
_cell_volume 1039.30(17)
_computing_cell_refinement 'Bruker SMART'
_computing_data_collection 'Bruker SMART'
_computing_data_reduction 'Bruker SAINT'
_computing_molecular_graphics 'Bruker SHELXTL'
_computing_publication_material 'Bruker SHELXTL'
_computing_structure_refinement 'SHELXL-97 (Sheldrick, 1997)'
_computing_structure_solution 'SHELXS-97 (Sheldrick, 1990)'
_diffrn_ambient_temperature 298(2)
_diffrn_measured_fraction_theta_full 0.986
_diffrn_measured_fraction_theta_max 0.986
_diffrn_measurement_device_type 'CCD area detector'
_diffrn_measurement_method 'phi and omega scans'
_diffrn_radiation_monochromator graphite
_diffrn_radiation_source 'fine-focus sealed tube'
_diffrn_radiation_type MoK\a
_diffrn_radiation_wavelength 0.71073
_diffrn_reflns_av_R_equivalents 0.0419
_diffrn_reflns_av_sigmaI/netI 0.0240
_diffrn_reflns_limit_h_max 17
_diffrn_reflns_limit_h_min -17
_diffrn_reflns_limit_k_max 12
_diffrn_reflns_limit_k_min -11
_diffrn_reflns_limit_l_max 9
_diffrn_reflns_limit_l_min -9
_diffrn_reflns_number 15068
_diffrn_reflns_theta_full 26.00
_diffrn_reflns_theta_max 26.00
_diffrn_reflns_theta_min 3.49
_exptl_absorpt_coefficient_mu 1.286
_exptl_absorpt_correction_T_max 0.8016
_exptl_absorpt_correction_T_min 0.7147
_exptl_absorpt_correction_type multi-scan
_exptl_absorpt_process_details SADABS
_exptl_crystal_colour COLORLESS
_exptl_crystal_density_diffrn 1.760
_exptl_crystal_density_meas ?
_exptl_crystal_density_method 'not measured'
_exptl_crystal_description BLOCK
_exptl_crystal_F_000 548
_exptl_crystal_size_max 0.28
_exptl_crystal_size_mid 0.22
_exptl_crystal_size_min 0.18
_refine_diff_density_max 0.324
_refine_diff_density_min -0.591
_refine_diff_density_rms 0.085
_refine_ls_extinction_method none
_refine_ls_goodness_of_fit_ref 1.056
_refine_ls_hydrogen_treatment mixed
_refine_ls_matrix_type full
_refine_ls_number_parameters 143
_refine_ls_number_reflns 2025
_refine_ls_number_restraints 0
_refine_ls_restrained_S_all 1.056
_refine_ls_R_factor_all 0.0363
_refine_ls_R_factor_gt 0.0297
_refine_ls_shift/su_max 0.000
_refine_ls_shift/su_mean 0.000
_refine_ls_structure_factor_coef Fsqd
_refine_ls_weighting_details 'calc w=1/[\s^2^(Fo^2^)+(0.0253P)^2^+1.9867P] where P=(Fo^2^+2Fc^2^)/3'
_refine_ls_weighting_scheme calc
_refine_ls_wR_factor_gt 0.0649
_refine_ls_wR_factor_ref 0.0684
_reflns_number_gt 1786
_reflns_number_total 2025
_reflns_threshold_expression >2sigma(I)
_cod_data_source_file c6ra28153b2.cif
_cod_data_source_block 5
_cod_depositor_comments
;
The following automatic conversions were performed:

'_symmetry_cell_setting' value 'Monoclinic' changed to 'monoclinic'
according to
/usr/data/users/saulius/crontab/automatic-downloads/rss-feeds/RSC/lib/dictionaries/cif_core.dic
dictionary named 'cif_core.dic' version 2.4.2 from 2011-04-26.

'_exptl_absorpt_correction_type' value 'MULTI-SCAN' changed to
'multi-scan' according to
/usr/data/users/saulius/crontab/automatic-downloads/rss-feeds/RSC/lib/dictionaries/cif_core.dic
dictionary named 'cif_core.dic' version 2.4.2 from 2011-04-26.

'_exptl_crystal_density_meas' value 'NONE' was changed to '?' - the
value is perceived as not measured.

Automatic conversion script
Id: cif_fix_values 4268 2015-11-12 08:31:59Z antanas 
;
_cod_original_sg_symbol_H-M P2(1)/c
_cod_database_code 7227620

loop_
_symmetry_equiv_pos_as_xyz
'x, y, z'
'-x, y+1/2, -z+1/2'
'-x, -y, -z'
'x, -y-1/2, z-1/2'

loop_
_atom_site_label
_atom_site_type_symbol
_atom_site_fract_x
_atom_site_fract_y
_atom_site_fract_z
_atom_site_U_iso_or_equiv
_atom_site_adp_type
_atom_site_occupancy
_atom_site_symmetry_multiplicity
_atom_site_calc_flag
_atom_site_refinement_flags
Cd1 Cd 1.0000 0.5000 0.0000 0.02293(11) Uani 1 2 d S
S1 S 0.90041(7) 0.03377(8) 0.15084(11) 0.0367(2) Uani 1 1 d .
O1 O 0.51798(15) 0.5646(2) 0.2296(3) 0.0313(5) Uani 1 1 d .
N1 N 0.85249(17) 0.5587(3) 0.0820(3) 0.0258(5) Uani 1 1 d .
N2 N 0.5245(2) 0.7663(3) 0.1183(4) 0.0402(7) Uani 1 1 d .
N3 N 0.4336(2) 0.7494(3) 0.1648(4) 0.0411(7) Uani 1 1 d .
N4 N 0.9772(2) 0.2777(3) 0.0684(4) 0.0369(6) Uani 1 1 d .
C1 C 0.7084(2) 0.4969(3) 0.1841(4) 0.0307(6) Uani 1 1 d .
H1 H 0.6744 0.4328 0.2344 0.037 Uiso 1 1 calc R
C2 C 0.8005(2) 0.4700(3) 0.1541(4) 0.0319(7) Uani 1 1 d .
H2 H 0.8275 0.3862 0.1856 0.038 Uiso 1 1 calc R
C3 C 0.8137(2) 0.6800(3) 0.0424(4) 0.0283(6) Uani 1 1 d .
H3 H 0.8498 0.7433 -0.0045 0.034 Uiso 1 1 calc R
C4 C 0.7230(2) 0.7153(3) 0.0678(4) 0.0295(7) Uani 1 1 d .
H4 H 0.6987 0.8007 0.0387 0.035 Uiso 1 1 calc R
C5 C 0.6684(2) 0.6217(3) 0.1374(4) 0.0250(6) Uani 1 1 d .
C6 C 0.5707(2) 0.6561(3) 0.1592(4) 0.0268(6) Uani 1 1 d .
C7 C 0.4336(2) 0.6320(3) 0.2295(4) 0.0305(7) Uani 1 1 d .
C8 C 0.3566(2) 0.5646(4) 0.3019(5) 0.0406(8) Uani 1 1 d .
H8A H 0.3800 0.5482 0.4290 0.061 Uiso 1 1 calc R
H8B H 0.3401 0.4814 0.2399 0.061 Uiso 1 1 calc R
H8C H 0.2998 0.6205 0.2839 0.061 Uiso 1 1 calc R
C9 C 0.9461(2) 0.1769(3) 0.1036(4) 0.0249(6) Uani 1 1 d .

loop_
_atom_site_aniso_label
_atom_site_aniso_U_11
_atom_site_aniso_U_22
_atom_site_aniso_U_33
_atom_site_aniso_U_23
_atom_site_aniso_U_13
_atom_site_aniso_U_12
Cd1 0.02324(16) 0.01771(15) 0.03135(17) 0.00014(12) 0.01357(12) 0.00070(11)
S1 0.0402(5) 0.0339(4) 0.0342(4) 0.0060(3) 0.0040(3) -0.0153(3)
O1 0.0254(11) 0.0287(11) 0.0436(12) 0.0022(10) 0.0157(9) 0.0026(9)
N1 0.0232(12) 0.0279(13) 0.0285(13) 0.0000(10) 0.0104(10) 0.0013(10)
N2 0.0284(14) 0.0359(16) 0.0610(19) 0.0115(14) 0.0196(13) 0.0060(12)
N3 0.0262(14) 0.0379(16) 0.0627(19) 0.0094(14) 0.0173(13) 0.0085(12)
N4 0.0468(17) 0.0237(14) 0.0448(16) 0.0052(12) 0.0198(14) -0.0014(12)
C1 0.0294(15) 0.0289(15) 0.0384(16) 0.0034(14) 0.0172(13) 0.0004(13)
C2 0.0305(16) 0.0303(16) 0.0392(17) 0.0057(13) 0.0171(14) 0.0073(13)
C3 0.0290(16) 0.0241(15) 0.0353(16) -0.0001(12) 0.0142(13) -0.0014(12)
C4 0.0306(16) 0.0248(15) 0.0354(16) 0.0012(13) 0.0121(13) 0.0041(12)
C5 0.0224(14) 0.0286(15) 0.0252(14) -0.0032(12) 0.0077(11) 0.0003(12)
C6 0.0238(15) 0.0282(15) 0.0298(15) -0.0003(12) 0.0094(12) -0.0008(12)
C7 0.0232(15) 0.0345(17) 0.0348(17) -0.0057(14) 0.0084(13) 0.0014(13)
C8 0.0296(17) 0.043(2) 0.054(2) -0.0050(17) 0.0197(16) -0.0053(15)
C9 0.0245(14) 0.0260(15) 0.0258(15) 0.0007(12) 0.0092(12) 0.0041(12)

loop_
_atom_type_symbol
_atom_type_description
_atom_type_scat_dispersion_real
_atom_type_scat_dispersion_imag
_atom_type_scat_source
C C 0.0033 0.0016 'International Tables Vol C Tables 4.2.6.8 and 6.1.1.4'
H H 0.0000 0.0000 'International Tables Vol C Tables 4.2.6.8 and 6.1.1.4'
N N 0.0061 0.0033 'International Tables Vol C Tables 4.2.6.8 and 6.1.1.4'
O O 0.0106 0.0060 'International Tables Vol C Tables 4.2.6.8 and 6.1.1.4'
S S 0.1246 0.1234 'International Tables Vol C Tables 4.2.6.8 and 6.1.1.4'
Cd Cd -0.8075 1.2024 'International Tables Vol C Tables 4.2.6.8 and 6.1.1.4'

loop_
_geom_angle_atom_site_label_1
_geom_angle_atom_site_label_2
_geom_angle_atom_site_label_3
_geom_angle
_geom_angle_site_symmetry_1
_geom_angle_site_symmetry_3
N4 Cd1 N4 180.00(15) . 3_765
N4 Cd1 N1 90.51(9) . .
N4 Cd1 N1 89.49(9) 3_765 .
N4 Cd1 N1 89.49(9) . 3_765
N4 Cd1 N1 90.51(9) 3_765 3_765
N1 Cd1 N1 180.0 . 3_765
N4 Cd1 S1 91.75(8) . 4_565
N4 Cd1 S1 88.25(8) 3_765 4_565
N1 Cd1 S1 89.63(6) . 4_565
N1 Cd1 S1 90.37(6) 3_765 4_565
N4 Cd1 S1 88.25(8) . 2_755
N4 Cd1 S1 91.75(8) 3_765 2_755
N1 Cd1 S1 90.37(6) . 2_755
N1 Cd1 S1 89.63(6) 3_765 2_755
S1 Cd1 S1 180.00(4) 4_565 2_755
C9 S1 Cd1 100.25(11) . 2_745
C6 O1 C7 102.4(2) . .
C3 N1 C2 117.5(3) . .
C3 N1 Cd1 120.28(19) . .
C2 N1 Cd1 121.9(2) . .
C6 N2 N3 105.9(3) . .
C7 N3 N2 106.5(3) . .
C9 N4 Cd1 165.3(3) . .
C5 C1 C2 118.3(3) . .
C5 C1 H1 120.8 . .
C2 C1 H1 120.8 . .
N1 C2 C1 123.2(3) . .
N1 C2 H2 118.4 . .
C1 C2 H2 118.4 . .
N1 C3 C4 123.1(3) . .
N1 C3 H3 118.5 . .
C4 C3 H3 118.5 . .
C3 C4 C5 119.0(3) . .
C3 C4 H4 120.5 . .
C5 C4 H4 120.5 . .
C1 C5 C4 118.7(3) . .
C1 C5 C6 121.6(3) . .
C4 C5 C6 119.7(3) . .
N2 C6 O1 112.6(3) . .
N2 C6 C5 127.9(3) . .
O1 C6 C5 119.5(3) . .
N3 C7 O1 112.6(3) . .
N3 C7 C8 128.8(3) . .
O1 C7 C8 118.6(3) . .
C7 C8 H8A 109.5 . .
C7 C8 H8B 109.5 . .
H8A C8 H8B 109.5 . .
C7 C8 H8C 109.5 . .
H8A C8 H8C 109.5 . .
H8B C8 H8C 109.5 . .
N4 C9 S1 179.1(3) . .

loop_
_geom_bond_atom_site_label_1
_geom_bond_atom_site_label_2
_geom_bond_distance
_geom_bond_site_symmetry_2
Cd1 N4 2.325(3) .
Cd1 N4 2.325(3) 3_765
Cd1 N1 2.364(2) .
Cd1 N1 2.364(2) 3_765
Cd1 S1 2.7253(9) 4_565
Cd1 S1 2.7253(9) 2_755
S1 C9 1.643(3) .
S1 Cd1 2.7253(9) 2_745
O1 C6 1.359(4) .
O1 C7 1.364(4) .
N1 C3 1.338(4) .
N1 C2 1.341(4) .
N2 C6 1.284(4) .
N2 N3 1.407(4) .
N3 C7 1.275(4) .
N4 C9 1.155(4) .
C1 C5 1.384(4) .
C1 C2 1.388(4) .
C1 H1 0.9300 .
C2 H2 0.9300 .
C3 C4 1.375(4) .
C3 H3 0.9300 .
C4 C5 1.388(4) .
C4 H4 0.9300 .
C5 C6 1.458(4) .
C7 C8 1.478(4) .
C8 H8A 0.9600 .
C8 H8B 0.9600 .
C8 H8C 0.9600 .

loop_
_geom_torsion_atom_site_label_1
_geom_torsion_atom_site_label_2
_geom_torsion_atom_site_label_3
_geom_torsion_atom_site_label_4
_geom_torsion
_geom_torsion_site_symmetry_1
N4 Cd1 N1 C3 -168.5(2) .
N4 Cd1 N1 C3 11.5(2) 3_765
N1 Cd1 N1 C3 21(100) 3_765
S1 Cd1 N1 C3 -76.8(2) 4_565
S1 Cd1 N1 C3 103.2(2) 2_755
N4 Cd1 N1 C2 5.5(2) .
N4 Cd1 N1 C2 -174.5(2) 3_765
N1 Cd1 N1 C2 -165(100) 3_765
S1 Cd1 N1 C2 97.2(2) 4_565
S1 Cd1 N1 C2 -82.8(2) 2_755
C6 N2 N3 C7 0.3(4) .
N4 Cd1 N4 C9 5(100) 3_765
N1 Cd1 N4 C9 11.8(11) .
N1 Cd1 N4 C9 -168.2(11) 3_765
S1 Cd1 N4 C9 -77.8(11) 4_565
S1 Cd1 N4 C9 102.2(11) 2_755
C3 N1 C2 C1 1.9(5) .
Cd1 N1 C2 C1 -172.3(2) .
C5 C1 C2 N1 -0.1(5) .
C2 N1 C3 C4 -1.8(5) .
Cd1 N1 C3 C4 172.5(2) .
N1 C3 C4 C5 -0.1(5) .
C2 C1 C5 C4 -1.8(5) .
C2 C1 C5 C6 177.9(3) .
C3 C4 C5 C1 1.9(5) .
C3 C4 C5 C6 -177.9(3) .
N3 N2 C6 O1 0.2(4) .
N3 N2 C6 C5 179.9(3) .
C7 O1 C6 N2 -0.7(3) .
C7 O1 C6 C5 179.7(3) .
C1 C5 C6 N2 -178.6(3) .
C4 C5 C6 N2 1.2(5) .
C1 C5 C6 O1 1.0(4) .
C4 C5 C6 O1 -179.2(3) .
N2 N3 C7 O1 -0.8(4) .
N2 N3 C7 C8 178.7(3) .
C6 O1 C7 N3 0.9(4) .
C6 O1 C7 C8 -178.7(3) .
Cd1 N4 C9 S1 55(19) .
Cd1 S1 C9 N4 -164(19) 2_745
